data_7719758
loop_
_publ_author_name
'Grahlow, Fabian'
'Beitlberger, Jan'
'Martin, Mario'
'Juriatti, Eric'
'Peisert, Heiko'
'Scheele, Marcus'
'Str&#xf6;bele, Markus'
'Romao, Carl P.'
'Meyer, Hans-J&#xfc;rgen'

_publ_section_title
;
 Structural modifications of
 <i>M</i><sub>5</sub>O<sub>4</sub>I<sub>11</sub> (<i>M</i> = Nb, Ta)
 cluster networks from heterogeneous solid-state reactions.
;
_journal_issue 44
_journal_name_full 'Dalton transactions (Cambridge, England : 2003)'
_journal_page_first 16593
_journal_page_last 16604
_journal_paper_doi 10.1039/d5dt02097b
_journal_volume 54
_journal_year 2025
_chemical_formula_moiety 'I11 O4 Ta5'
_chemical_formula_sum 'I11 O4 Ta5'
_chemical_formula_weight 2364.65
_space_group_crystal_system monoclinic
_space_group_IT_number 11
_space_group_name_Hall '-P 2yb'
_space_group_name_H-M_alt 'P 1 21/m 1'
_atom_sites_solution_primary dual
_audit_creation_date 2025-02-18
_audit_creation_method
;
Olex2 1.5-ac6-020
(compiled 2024.02.14 svn.r2f8d729c for Rigaku Oxford Diffraction, GUI svn.r6966)
;
_audit_update_record
;
2025-02-18 deposited with the CCDC.	2025-10-20 downloaded from the CCDC.
;
_cell_angle_alpha 90
_cell_angle_beta 107.500(2)
_cell_angle_gamma 90
_cell_formula_units_Z 2
_cell_length_a 8.95940(10)
_cell_length_b 13.60770(10)
_cell_length_c 11.6208(2)
_cell_measurement_reflns_used 34540
_cell_measurement_temperature 150.00(18)
_cell_measurement_theta_max 45.2280
_cell_measurement_theta_min 2.3500
_cell_volume 1351.20(3)
_computing_cell_refinement 'CrysAlisPro 1.171.43.143a (Rigaku OD, 2024)'
_computing_data_collection 'CrysAlisPro system (CCD 43.143a 64-bit (release 25-10-2024))'
_computing_data_reduction 'CrysAlisPro 1.171.43.143a (Rigaku OD, 2024)'
_computing_molecular_graphics 'Olex2 1.5-ac6-020 (Dolomanov et al., 2009)'
_computing_publication_material 'Olex2 1.5-ac6-020 (Dolomanov et al., 2009)'
_computing_structure_refinement 'SHELXL 2019/3 (Sheldrick, 2015)'
_computing_structure_solution 'SHELXT  (Sheldrick, 2015)'
_diffrn_ambient_environment N~2~
_diffrn_ambient_temperature 150.00(18)
_diffrn_detector 'Hybrid Pixel Array Detector'
_diffrn_detector_area_resol_mean 10.0000
_diffrn_detector_type HyPix
_diffrn_measured_fraction_theta_full 1.000
_diffrn_measured_fraction_theta_max 1.000
_diffrn_measurement_details
;
List of Runs (angles in degrees, time in seconds):

  # Type    Start    End  Width  t~exp~   \w     \q     \k     \f   Frames
#--------------------------------------------------------------------------
  1  \w    -54.00 -27.00   0.50    5.00    --  -39.26  79.00 -11.00   54
  2  \w    -24.00   1.00   0.50    5.00    --   40.82 -79.00-135.00   50
  3  \w   -104.00 -36.00   0.50    5.00    --  -39.26 -37.00  90.00  136
  4  \w   -110.00 -61.00   0.50    5.00    --  -39.26 178.00 -90.00   98
  5  \w     -8.00  21.00   0.50    5.00    --  -39.26  79.00 -11.00   58
  6  \w    -58.00  12.00   0.50    5.00    --  -39.26  77.00-150.00  140
  7  \w    -95.00 -35.00   0.50    5.00    --  -39.26 -37.00-120.00  120
  8  \w   -105.00 -67.00   0.50    5.00    --  -39.26 178.00-150.00   76
  9  \w   -102.00 -76.00   0.50    5.00    --  -39.26 -57.00  60.00   52
 10  \w    -67.00 -41.00   0.50    5.00    --  -39.26 -57.00  60.00   52
 11  \w   -108.00 -63.00   0.50    5.00    --  -39.26 178.00  90.00   90
 12  \w   -106.00 -63.00   0.50    5.00    --  -39.26-178.00-180.00   86
 13  \w    -30.00  -1.00   0.50    5.00    --   40.82 -19.00 -90.00   58
 14  \w    -31.00   4.00   0.50    5.00    --   40.82 -19.00 150.00   70
 15  \w    -30.00  -5.00   0.50    5.00    --   40.82 -19.00 120.00   50
 16  \w    -28.00  -2.00   0.50    5.00    --   40.82 -19.00  60.00   52
 17  \w    -90.00 -65.00   0.50    5.00    --  -39.26 136.00-125.23   50
 18  \w    -74.00 -31.00   0.50    5.00    --  -39.26 -46.00 -31.35   86
 19  \w   -104.00 -32.00   0.50    5.00    --  -39.26 -43.00 158.76  144
 20  \w   -110.00 -20.00   0.50    5.00    --  -39.26 -77.00-120.00  180
 21  \w    -39.00 -13.00   0.50    5.00    --  -39.26 -92.00 168.45   52
 22  \w    -86.00 -33.00   0.50    5.00    --  -39.26   0.00   0.00  106
 23  \w   -110.00 -49.00   0.50    5.00    --  -39.26 -77.00  90.00  122
 24  \w   -110.00 -83.00   0.50    5.00    --  -39.26 -46.00 -31.35   54
 25  \w   -110.00 -81.00   0.50    5.00    --  -39.26 -77.00 -60.00   58
 26  \w    -46.00  31.00   0.50    5.00    --  -39.26  57.00  90.00  154
 27  \w   -110.00 -79.00   0.50    5.00    --  -39.26 -77.00-150.00   62
 28  \w    -67.00 -20.00   0.50    5.00    --  -39.26 -77.00-150.00   94
 29  \w    -80.00 -20.00   0.50    5.00    --  -39.26 -77.00  30.00  120
 30  \w    -79.00 -28.00   0.50    5.00    --  -39.26 -57.00 120.00  102
 31  \w   -110.00 -40.00   0.50    5.00    --  -39.26 -11.00  83.89  140
 32  \w    -93.00 -43.00   0.50    5.00    --  -39.26 141.00 103.84  100
 33  \w    -46.00 -20.00   0.50    5.00    --  -39.26 -77.00  90.00   52
 34  \w    -93.00 -43.00   0.50    5.00    --  -39.26 141.00   1.08  100
 35  \w   -110.00 -20.00   0.50    5.00    --  -39.26 -77.00 -30.00  180
 36  \w    -65.00 -20.00   0.50    5.00    --  -39.26 -77.00 -60.00   90
 37  \w     41.00  70.00   0.50    5.00    --   40.82 -99.00-120.00   58
 38  \w    -20.00  26.00   0.50    5.00    --   40.82 -99.00-120.00   92
 39  \w     32.00 101.00   0.50    5.00    --   40.82-150.00  55.09  138
 40  \w     25.00  70.00   0.50    5.00    --   40.82 -99.00 120.00   90
 41  \w    -19.00  15.00   0.50    5.00    --   40.82 -99.00 120.00   68
;
_diffrn_measurement_device 'four-circle diffractometer'
_diffrn_measurement_device_type 'XtaLAB Synergy, Dualflex, HyPix'
_diffrn_measurement_method '\w scans'
_diffrn_orient_matrix_type 'CrysAlisPro convention (1999,Acta A55,543-557)'
_diffrn_orient_matrix_UB_11 -0.0708642000
_diffrn_orient_matrix_UB_12 0.0128028000
_diffrn_orient_matrix_UB_13 0.0116121000
_diffrn_orient_matrix_UB_21 -0.0362615000
_diffrn_orient_matrix_UB_22 -0.0426602000
_diffrn_orient_matrix_UB_23 -0.0312007000
_diffrn_orient_matrix_UB_31 0.0235785000
_diffrn_orient_matrix_UB_32 -0.0270847000
_diffrn_orient_matrix_UB_33 0.0546411000
_diffrn_radiation_monochromator mirror
_diffrn_radiation_probe x-ray
_diffrn_radiation_type 'Mo K\a'
_diffrn_radiation_wavelength 0.71073
_diffrn_reflns_av_R_equivalents 0.0303
_diffrn_reflns_av_unetI/netI 0.0110
_diffrn_reflns_Laue_measured_fraction_full 1.000
_diffrn_reflns_Laue_measured_fraction_max 1.000
_diffrn_reflns_limit_h_max 10
_diffrn_reflns_limit_h_min -10
_diffrn_reflns_limit_k_max 16
_diffrn_reflns_limit_k_min -16
_diffrn_reflns_limit_l_max 13
_diffrn_reflns_limit_l_min -13
_diffrn_reflns_number 39410
_diffrn_reflns_point_group_measured_fraction_full 1.000
_diffrn_reflns_point_group_measured_fraction_max 1.000
_diffrn_reflns_theta_full 25.242
_diffrn_reflns_theta_max 25.344
_diffrn_reflns_theta_min 2.370
_diffrn_source 'micro-focus sealed X-ray tube'
_diffrn_source_type 'PhotonJet (Mo) X-ray Source'
_exptl_absorpt_coefficient_mu 32.735
_exptl_absorpt_correction_T_max 0.717
_exptl_absorpt_correction_T_min 0.071
_exptl_absorpt_correction_type gaussian
_exptl_absorpt_process_details
;
CrysAlisPro 1.171.43.143a (Rigaku Oxford Diffraction, 2024)
Numerical absorption correction based on gaussian integration over
a multifaceted crystal model
Empirical absorption correction using spherical harmonics,
implemented in SCALE3 ABSPACK scaling algorithm.
;
_exptl_crystal_colour 'clear black'
_exptl_crystal_colour_lustre clear
_exptl_crystal_colour_primary black
_exptl_crystal_density_diffrn 5.812
_exptl_crystal_description plate
_exptl_crystal_F_000 1960
_exptl_crystal_size_max 0.179
_exptl_crystal_size_mid 0.092
_exptl_crystal_size_min 0.025
_refine_diff_density_max 0.759
_refine_diff_density_min -0.731
_refine_diff_density_rms 0.165
_refine_ls_extinction_coef 0.000284(11)
_refine_ls_extinction_expression Fc^*^=kFc[1+0.001xFc^2^\l^3^/sin(2\q)]^-1/4^
_refine_ls_extinction_method 'SHELXL-2019/2 (Sheldrick 2019)'
_refine_ls_goodness_of_fit_ref 1.479
_refine_ls_hydrogen_treatment undef
_refine_ls_matrix_type full
_refine_ls_number_parameters 98
_refine_ls_number_reflns 2583
_refine_ls_number_restraints 0
_refine_ls_restrained_S_all 1.479
_refine_ls_R_factor_all 0.0154
_refine_ls_R_factor_gt 0.0154
_refine_ls_shift/su_max 0.002
_refine_ls_shift/su_mean 0.000
_refine_ls_structure_factor_coef Fsqd
_refine_ls_weighting_details 'w=1/[\s^2^(Fo^2^)+8.8720P] where P=(Fo^2^+2Fc^2^)/3'
_refine_ls_weighting_scheme calc
_refine_ls_wR_factor_gt 0.0342
_refine_ls_wR_factor_ref 0.0343
_reflns_Friedel_coverage 0.000
_reflns_number_gt 2582
_reflns_number_total 2583
_reflns_threshold_expression 'I > 2\s(I)'
_cod_data_source_file d5dt02097b2.cif
_cod_data_source_block fg143_2_v2
_cod_depositor_comments 'Adding full bibliography for 7719753--7719758.cif.'
_cod_database_code 7719758
_shelx_shelxl_version_number 2019/3
_chemical_oxdiff_formula 'Ta5 O4 I11'
_shelx_space_group_comment
;
The symmetry employed for this shelxl refinement is uniquely defined
by the following loop, which should always be used as a source of
symmetry information in preference to the above space-group names.
They are only intended as comments.
;
_shelx_estimated_absorpt_t_max 0.495
_shelx_estimated_absorpt_t_min 0.067
_olex2_refinement_description
;
;
_olex2_submission_special_instructions 'No special instructions were received'
_oxdiff_exptl_absorpt_empirical_details
;
Empirical correction (ABSPACK) includes:
- Absorption correction using spherical harmonics
- Frame scaling
- Detector area scaling
- B-factor correction
;
_oxdiff_exptl_absorpt_empirical_full_max 1.541
_oxdiff_exptl_absorpt_empirical_full_min 0.590

loop_
_space_group_symop_operation_xyz
'x, y, z'
'-x, y+1/2, -z'
'-x, -y, -z'
'x, -y-1/2, z'

loop_
_atom_site_label
_atom_site_type_symbol
_atom_site_fract_x
_atom_site_fract_y
_atom_site_fract_z
_atom_site_U_iso_or_equiv
_atom_site_adp_type
_atom_site_occupancy
_atom_site_site_symmetry_order
_atom_site_calc_flag
_atom_site_refinement_flags_posn
_atom_site_refinement_flags_adp
_atom_site_refinement_flags_occupancy
_atom_site_disorder_assembly
_atom_site_disorder_group
Ta1 Ta 0.22730(4) 0.750000 0.68977(3) 0.00686(7) Uani 1 2 d S T P . .
Ta2 Ta 0.36790(3) 0.60724(2) 0.87096(2) 0.00794(6) Uani 1 1 d . . . . .
Ta3 Ta 0.35841(3) 0.60655(2) 0.56694(2) 0.00810(6) Uani 1 1 d . . . . .
I1 I 0.63945(4) 0.60326(2) 0.78026(3) 0.01021(8) Uani 1 1 d . . . . .
I2 I 0.57749(4) 0.60599(2) 0.42877(3) 0.01083(8) Uani 1 1 d . . . . .
I3 I 0.60409(4) 0.60679(2) 1.10421(3) 0.01187(8) Uani 1 1 d . . . . .
I4 I -0.07664(6) 0.750000 0.62866(5) 0.01768(12) Uani 1 2 d S T P . .
I5 I 0.10639(5) 0.58322(3) 0.37649(3) 0.01940(9) Uani 1 1 d . . . . .
I6 I 0.12959(5) 0.60249(3) 0.96316(4) 0.01812(9) Uani 1 1 d . . . . .
O1 O 0.2697(6) 0.5944(3) 0.6992(4) 0.0221(10) Uani 1 1 d . . . . .
O2 O 0.3720(8) 0.750000 0.8683(6) 0.0238(14) Uani 1 2 d S T P . .
O3 O 0.3575(8) 0.750000 0.5681(6) 0.0239(14) Uani 1 2 d S T P . .

loop_
_atom_site_aniso_label
_atom_site_aniso_U_11
_atom_site_aniso_U_22
_atom_site_aniso_U_33
_atom_site_aniso_U_23
_atom_site_aniso_U_13
_atom_site_aniso_U_12
Ta1 0.00800(15) 0.00600(14) 0.00653(15) 0.000 0.00208(11) 0.000
Ta2 0.01103(11) 0.00580(11) 0.00713(11) 0.00119(8) 0.00291(8) 0.00033(8)
Ta3 0.01090(12) 0.00613(11) 0.00751(11) -0.00107(8) 0.00313(8) 0.00033(8)
I1 0.01002(17) 0.01125(17) 0.00931(17) 0.00017(13) 0.00283(13) 0.00053(13)
I2 0.01664(19) 0.00683(16) 0.01109(17) -0.00118(12) 0.00730(14) -0.00104(13)
I3 0.01895(19) 0.00675(16) 0.00806(16) 0.00047(12) 0.00126(14) -0.00061(13)
I4 0.0083(2) 0.0189(3) 0.0245(3) 0.000 0.0029(2) 0.000
I5 0.0170(2) 0.0232(2) 0.01352(19) -0.00474(15) -0.00222(15) 0.00035(16)
I6 0.0185(2) 0.0175(2) 0.0233(2) 0.00439(15) 0.01371(16) 0.00009(15)
O1 0.028(2) 0.016(2) 0.023(2) -0.0016(18) 0.0081(19) -0.0005(18)
O2 0.028(4) 0.025(4) 0.019(3) 0.000 0.009(3) 0.000
O3 0.029(4) 0.021(3) 0.023(3) 0.000 0.008(3) 0.000

loop_
_atom_type_symbol
_atom_type_description
_atom_type_scat_dispersion_real
_atom_type_scat_dispersion_imag
_atom_type_scat_source
O O 0.0106 0.0060 'International Tables Vol C Tables 4.2.6.8 and 6.1.1.4'
I I -0.4742 1.8119 'International Tables Vol C Tables 4.2.6.8 and 6.1.1.4'
Ta Ta -0.7052 6.5227 'International Tables Vol C Tables 4.2.6.8 and 6.1.1.4'

loop_
_exptl_crystal_face_index_h
_exptl_crystal_face_index_k
_exptl_crystal_face_index_l
_exptl_crystal_face_perp_dist
-2 19 0 0.0658
0 10 -13 0.0676
13 -2 -4 0.0138
-13 1 6 0.0073
2 19 0 0.0584
1 -1 15 0.0221
10 11 1 0.0365
12 3 0 0.0122
11 0 4 0.0102
13 -1 -4 0.0128
11 -2 -11 0.0237
11 -6 -9 0.0303
8 -9 -13 0.0399
9 -5 -13 0.0295
2 -10 -14 0.0466

loop_
_geom_angle_atom_site_label_1
_geom_angle_atom_site_label_2
_geom_angle_atom_site_label_3
_geom_angle
_geom_angle_site_symmetry_1
_geom_angle_site_symmetry_3
_geom_angle_publ_flag
Ta2 Ta1 Ta2 85.445(12) 4_575 . ?
Ta2 Ta1 Ta3 132.209(13) . 4_575 ?
Ta2 Ta1 Ta3 75.458(7) . . ?
Ta2 Ta1 Ta3 75.458(7) 4_575 4_575 ?
Ta2 Ta1 Ta3 132.210(13) 4_575 . ?
Ta3 Ta1 Ta3 85.715(12) . 4_575 ?
I4 Ta1 Ta2 113.201(13) . 4_575 ?
I4 Ta1 Ta2 113.202(13) . . ?
I4 Ta1 Ta3 114.582(12) . 4_575 ?
I4 Ta1 Ta3 114.581(12) . . ?
O1 Ta1 Ta2 126.82(12) . 4_575 ?
O1 Ta1 Ta2 42.43(12) . . ?
O1 Ta1 Ta2 126.82(12) 4_575 . ?
O1 Ta1 Ta2 42.42(12) 4_575 4_575 ?
O1 Ta1 Ta3 127.11(13) 4_575 . ?
O1 Ta1 Ta3 127.11(12) . 4_575 ?
O1 Ta1 Ta3 42.47(12) . . ?
O1 Ta1 Ta3 42.48(12) 4_575 4_575 ?
O1 Ta1 I4 99.70(13) 4_575 . ?
O1 Ta1 I4 99.70(13) . . ?
O1 Ta1 O1 160.6(3) 4_575 . ?
O2 Ta1 Ta2 42.742(8) . . ?
O2 Ta1 Ta2 42.743(8) . 4_575 ?
O2 Ta1 Ta3 105.62(13) . 4_575 ?
O2 Ta1 Ta3 105.62(13) . . ?
O2 Ta1 I4 123.88(18) . . ?
O2 Ta1 O1 84.38(12) . . ?
O2 Ta1 O1 84.37(12) . 4_575 ?
O3 Ta1 Ta2 106.64(13) . . ?
O3 Ta1 Ta2 106.64(13) . 4_575 ?
O3 Ta1 Ta3 42.857(6) . 4_575 ?
O3 Ta1 Ta3 42.858(6) . . ?
O3 Ta1 I4 124.63(18) . . ?
O3 Ta1 O1 84.74(13) . . ?
O3 Ta1 O1 84.74(13) . 4_575 ?
O3 Ta1 O2 111.5(3) . . ?
Ta1 Ta2 I1 88.696(11) . . ?
Ta1 Ta2 I3 138.806(11) . 3_667 ?
Ta1 Ta2 I3 136.573(11) . . ?
I1 Ta2 I3 87.779(12) . 3_667 ?
I3 Ta2 I1 83.365(12) . . ?
I3 Ta2 I3 83.617(11) . 3_667 ?
I6 Ta2 Ta1 94.801(12) . . ?
I6 Ta2 I1 176.501(14) . . ?
I6 Ta2 I3 89.516(13) . 3_667 ?
I6 Ta2 I3 94.131(13) . . ?
O1 Ta2 Ta1 48.62(13) . . ?
O1 Ta2 I1 78.23(14) . . ?
O1 Ta2 I3 90.60(13) . 3_667 ?
O1 Ta2 I3 160.91(14) . . ?
O1 Ta2 I6 104.03(14) . . ?
O1 Ta2 O2 94.5(2) . . ?
O2 Ta2 Ta1 46.87(19) . . ?
O2 Ta2 I1 89.48(19) . . ?
O2 Ta2 I3 173.6(2) . 3_667 ?
O2 Ta2 I3 90.29(19) . . ?
O2 Ta2 I6 92.98(19) . . ?
Ta1 Ta3 I1 88.054(11) . . ?
Ta1 Ta3 I2 140.013(11) . 3_666 ?
Ta1 Ta3 I2 136.654(11) . . ?
I2 Ta3 I1 85.191(12) . . ?
I2 Ta3 I1 81.857(11) 3_666 . ?
I2 Ta3 I2 81.084(11) . 3_666 ?
I5 Ta3 Ta1 97.059(13) . . ?
I5 Ta3 I1 172.282(14) . . ?
I5 Ta3 I2 94.924(13) . . ?
I5 Ta3 I2 90.530(13) . 3_666 ?
O1 Ta3 Ta1 48.47(13) . . ?
O1 Ta3 I1 77.45(14) . . ?
O1 Ta3 I2 161.96(14) . . ?
O1 Ta3 I2 91.54(13) . 3_666 ?
O1 Ta3 I5 101.62(14) . . ?
O1 Ta3 O3 94.4(2) . . ?
O3 Ta3 Ta1 46.64(19) . . ?
O3 Ta3 I1 90.78(19) . . ?
O3 Ta3 I2 90.64(19) . . ?
O3 Ta3 I2 169.3(2) . 3_666 ?
O3 Ta3 I5 96.93(19) . . ?
Ta2 I1 Ta3 73.209(10) . . ?
Ta3 I2 Ta3 98.914(12) . 3_666 ?
Ta2 I3 Ta2 96.383(11) . 3_667 ?
Ta2 O1 Ta1 88.96(17) . . ?
Ta2 O1 Ta3 130.1(3) . . ?
Ta3 O1 Ta1 89.05(17) . . ?
Ta2 O2 Ta1 90.39(19) 4_575 . ?
Ta2 O2 Ta1 90.39(19) . . ?
Ta2 O2 Ta2 176.8(4) . 4_575 ?
Ta3 O3 Ta1 90.50(19) 4_575 . ?
Ta3 O3 Ta1 90.50(19) . . ?
Ta3 O3 Ta3 179.0(4) 4_575 . ?

loop_
_geom_bond_atom_site_label_1
_geom_bond_atom_site_label_2
_geom_bond_distance
_geom_bond_site_symmetry_2
_geom_bond_publ_flag
Ta1 Ta2 2.8634(3) 4_575 ?
Ta1 Ta2 2.8634(3) . ?
Ta1 Ta3 2.8698(3) 4_575 ?
Ta1 Ta3 2.8697(3) . ?
Ta1 I4 2.5994(6) . ?
Ta1 O1 2.149(4) . ?
Ta1 O1 2.149(4) 4_575 ?
Ta1 O2 2.090(6) . ?
Ta1 O3 2.087(7) . ?
Ta2 I1 2.9283(4) . ?
Ta2 I3 2.8941(4) . ?
Ta2 I3 2.9300(4) 3_667 ?
Ta2 I6 2.6621(4) . ?
Ta2 O1 1.932(4) . ?
Ta2 O2 1.9434(3) . ?
Ta3 I1 2.9551(4) . ?
Ta3 I2 2.9462(4) 3_666 ?
Ta3 I2 2.8855(4) . ?
Ta3 I5 2.6631(4) . ?
Ta3 O1 1.938(5) . ?
Ta3 O3 1.9520(2) . ?

loop_
_exptl_oxdiff_crystal_face_indexfrac_h
_exptl_oxdiff_crystal_face_indexfrac_k
_exptl_oxdiff_crystal_face_indexfrac_l
_exptl_oxdiff_crystal_face_x
_exptl_oxdiff_crystal_face_y
_exptl_oxdiff_crystal_face_z
-1.8121 18.9591 -0.1096 0.3699 -0.7397 -0.5622
-0.3558 10.0514 -13.1651 0.0010 -0.0051 -1.0000
12.5520 -1.8755 -4.0874 -0.9610 -0.2476 0.1234
-12.6001 0.5568 5.8745 0.9682 0.2499 0.0088
2.0569 18.8765 0.3170 0.0996 -0.8898 -0.4454
1.4876 -0.8131 14.9256 0.0575 -0.4849 0.8727
9.8371 10.6368 0.7363 -0.5524 -0.8334 -0.0159
11.8354 2.5379 0.4286 -0.8012 -0.5508 0.2337
10.9225 -0.0707 3.5852 -0.7333 -0.5049 0.4554
12.6094 -0.8702 -4.4017 -0.9558 -0.2828 0.0804
11.4088 -2.3687 -10.8702 -0.9650 0.0265 -0.2608
11.1559 -6.4188 -9.4857 -0.9829 0.1653 -0.0814
8.1593 -8.7728 -12.7362 -0.8384 0.4758 -0.2659
9.4690 -4.9939 -13.2027 -0.8883 0.2816 -0.3629
1.9684 -10.3251 -13.7136 -0.4309 0.7970 -0.4233
